data_2205283
loop_
_publ_author_name
'Pei, Li-Xia'
'Bu, Xian-Zhang'
'Gu, Lian-Quan'
'Ng, Seik Weng'

_publ_section_title
;
 3-[(4-Hydroxy-3-methoxyphenyl)methylene]-2,4-pentanedione
;
_journal_issue 3
_journal_name_full 'Acta Crystallographica Section E'
_journal_page_first o541
_journal_page_last o543
_journal_paper_doi 10.1107/S1600536805002941
_journal_volume 61
_journal_year 2005
_chemical_formula_iupac 'C13 H14 O4'
_chemical_formula_moiety 'C13 H14 O4'
_chemical_formula_sum 'C13 H14 O4'
_chemical_formula_weight 234.24
_chemical_name_systematic
;
3-[(4-Hydroxy-3-methoxyphenyl)methylene]-2,4-pentanedione
;
_space_group_IT_number 15
_symmetry_cell_setting monoclinic
_symmetry_space_group_name_Hall '-C 2yc'
_symmetry_space_group_name_H-M 'C 1 2/c 1'
_atom_sites_solution_hydrogens geom
_atom_sites_solution_primary direct
_atom_sites_solution_secondary difmap
_audit_creation_method SHELXL-97
_cell_angle_alpha 90
_cell_angle_beta 111.778(2)
_cell_angle_gamma 90
_cell_formula_units_Z 8
_cell_length_a 20.792(3)
_cell_length_b 8.2470(10)
_cell_length_c 15.097(2)
_cell_measurement_reflns_used 1017
_cell_measurement_temperature 295(2)
_cell_measurement_theta_max 27.0
_cell_measurement_theta_min 2.7
_cell_volume 2403.9(6)
_computing_cell_refinement 'SAINT (Bruker, 2001)'
_computing_data_collection 'SMART (Bruker, 2001)'
_computing_data_reduction SAINT
_computing_molecular_graphics 'ORTEPII (Johnson, 1976)'
_computing_publication_material SHELXL97
_computing_structure_refinement 'SHELXL97 (Sheldrick, 1997)'
_computing_structure_solution 'SHELXS97 (Sheldrick, 1997)'
_diffrn_ambient_temperature 295(2)
_diffrn_measured_fraction_theta_full 1.00
_diffrn_measured_fraction_theta_max 1.00
_diffrn_measurement_device_type 'Bruker SMART area-detector'
_diffrn_measurement_method '\f and \w'
_diffrn_radiation_monochromator graphite
_diffrn_radiation_source 'medium-focus sealed tube'
_diffrn_radiation_type MoK\a
_diffrn_radiation_wavelength 0.71073
_diffrn_reflns_av_R_equivalents 0.013
_diffrn_reflns_av_sigmaI/netI 0.014
_diffrn_reflns_limit_h_max 26
_diffrn_reflns_limit_h_min -23
_diffrn_reflns_limit_k_max 6
_diffrn_reflns_limit_k_min -10
_diffrn_reflns_limit_l_max 19
_diffrn_reflns_limit_l_min -19
_diffrn_reflns_number 7252
_diffrn_reflns_theta_full 27.1
_diffrn_reflns_theta_max 27.1
_diffrn_reflns_theta_min 2.1
_diffrn_standards_decay_% 0
_diffrn_standards_interval_count 0
_diffrn_standards_interval_time 0
_diffrn_standards_number 0
_exptl_absorpt_coefficient_mu 0.096
_exptl_absorpt_correction_type none
_exptl_crystal_colour Yellow
_exptl_crystal_density_diffrn 1.295
_exptl_crystal_density_method 'not measured'
_exptl_crystal_description Block
_exptl_crystal_F_000 992
_exptl_crystal_size_max 0.50
_exptl_crystal_size_mid 0.41
_exptl_crystal_size_min 0.21
_refine_diff_density_max 0.18
_refine_diff_density_min -0.15
_refine_ls_extinction_method none
_refine_ls_goodness_of_fit_ref 1.01
_refine_ls_hydrogen_treatment constr
_refine_ls_matrix_type full
_refine_ls_number_parameters 158
_refine_ls_number_reflns 2649
_refine_ls_number_restraints 0
_refine_ls_restrained_S_all 1.01
_refine_ls_R_factor_all 0.052
_refine_ls_R_factor_gt 0.041
_refine_ls_shift/su_max 0.001
_refine_ls_shift/su_mean 0.000
_refine_ls_structure_factor_coef Fsqd
_refine_ls_weighting_details 'calc w = 1/[\s^2^(Fo^2^)+(0.0809P)^2^+0.8642P] where P = (Fo^2^+2Fc^2^)/3'
_refine_ls_weighting_scheme calc
_refine_ls_wR_factor_gt 0.126
_refine_ls_wR_factor_ref 0.137
_reflns_number_gt 2139
_reflns_number_total 2649
_reflns_threshold_expression I>2\s(I)
_cod_data_source_file is6044.cif
_cod_data_source_block I
_cod_depositor_comments
;
The following automatic conversions were performed:
'_symmetry_cell_setting' value 'Monoclinic' changed to 'monoclinic'
according to '/home/saulius/struct/CIF-dictionaries/cif_core.dic'
dictionary named 'cif_core.dic' version 2.4.1 from
2010-06-29.

'_exptl_absorpt_correction_type' value 'None' changed to
'none' according to '/home/saulius/struct/CIF-dictionaries/cif_core.dic'
dictionary named 'cif_core.dic' version 2.4.1 from 2010-06-29.

Automatic conversion script
Id: cif_fix_enum 1527 2010-12-29 10:47:43Z saulius 

The following automatic conversions were performed:

'_symmetry_cell_setting' value 'Monoclinic' changed to 'monoclinic'
according to /home/saulius/struct/CIF-dictionaries/cif_core.dic
dictionary named 'cif_core.dic' version 2.4.1 from
2010-06-29.

'_exptl_absorpt_correction_type' value 'None' changed to
'none' according to
/home/saulius/struct/CIF-dictionaries/cif_core.dic dictionary named
'cif_core.dic' version 2.4.1 from 2010-06-29.

Automatic conversion script
Id: cif_fix_values 1715 2011-07-08 13:25:40Z adriana 
;
_cod_original_cell_volume 2403.7(5)
_cod_original_sg_symbol_H-M 'C 2/c'
_cod_database_code 2205283

loop_
_symmetry_equiv_pos_as_xyz
'x, y, z'
'x, -y, z+1/2'
'x+1/2, y+1/2, z'
'x+1/2, -y+1/2, z+1/2'
'-x, -y, -z'
'-x, y, -z-1/2'
'-x+1/2, -y+1/2, -z'
'-x+1/2, y+1/2, -z-1/2'

loop_
_atom_site_label
_atom_site_fract_x
_atom_site_fract_y
_atom_site_fract_z
_atom_site_U_iso_or_equiv
_atom_site_adp_type
_atom_site_calc_flag
_atom_site_refinement_flags
_atom_site_occupancy
_atom_site_type_symbol
O1 0.23660(10) 0.6901(2) 0.68690(10) 0.0752(4) Uani d . 1 O
O2 0.07200(10) 0.7002(2) 0.52360(10) 0.0717(4) Uani d . 1 O
O3 0.42700(10) 0.3703(2) 0.43800(10) 0.0580(3) Uani d . 1 O
O4 0.47680(10) 0.2309(2) 0.60910(10) 0.0614(3) Uani d . 1 O
C1 0.15960(10) 0.4766(3) 0.67980(10) 0.0759(5) Uani d . 1 C
C2 0.19490(10) 0.5934(2) 0.63820(10) 0.0473(3) Uani d . 1 C
C3 0.17660(10) 0.5916(2) 0.53210(10) 0.0410(3) Uani d . 1 C
C4 0.10720(10) 0.6590(2) 0.47880(10) 0.0504(3) Uani d . 1 C
C5 0.08090(10) 0.6794(3) 0.37310(10) 0.0762(6) Uani d . 1 C
C6 0.21820(10) 0.5392(2) 0.48820(10) 0.0451(3) Uani d . 1 C
C7 0.28590(10) 0.4610(2) 0.52520(10) 0.0419(3) Uani d . 1 C
C8 0.32270(10) 0.4551(2) 0.46380(10) 0.0443(3) Uani d . 1 C
C9 0.38670(10) 0.3821(2) 0.49150(10) 0.0424(3) Uani d . 1 C
C10 0.41510(10) 0.3088(2) 0.58100(10) 0.0439(3) Uani d . 1 C
C11 0.37910(10) 0.3132(2) 0.64190(10) 0.0491(3) Uani d . 1 C
C12 0.31530(10) 0.3885(2) 0.61460(10) 0.0467(3) Uani d . 1 C
C13 0.40390(10) 0.4496(2) 0.34820(10) 0.0582(4) Uani d . 1 C
H4 0.4934 0.2380 0.5655 0.092 Uiso calc R 1 H
H1a 0.1780 0.3699 0.6796 0.114 Uiso calc R 1 H
H1b 0.1108 0.4765 0.6426 0.114 Uiso calc R 1 H
H1c 0.1672 0.5077 0.7442 0.114 Uiso calc R 1 H
H5a 0.0357 0.7278 0.3516 0.114 Uiso calc R 1 H
H5b 0.0781 0.5753 0.3434 0.114 Uiso calc R 1 H
H5c 0.1118 0.7481 0.3563 0.114 Uiso calc R 1 H
H6 0.2008 0.5557 0.4226 0.054 Uiso calc R 1 H
H8 0.3035 0.5013 0.4035 0.053 Uiso calc R 1 H
H11 0.3981 0.2651 0.7018 0.059 Uiso calc R 1 H
H12 0.2918 0.3907 0.6563 0.056 Uiso calc R 1 H
H13a 0.3611 0.4019 0.3070 0.087 Uiso calc R 1 H
H13b 0.4381 0.4379 0.3200 0.087 Uiso calc R 1 H
H13c 0.3968 0.5626 0.3567 0.087 Uiso calc R 1 H

loop_
_atom_site_aniso_label
_atom_site_aniso_U_11
_atom_site_aniso_U_22
_atom_site_aniso_U_33
_atom_site_aniso_U_12
_atom_site_aniso_U_13
_atom_site_aniso_U_23
O1 0.0804(8) 0.0735(8) 0.0575(7) -0.0029(6) 0.0093(6) -0.0181(6)
O2 0.0539(6) 0.0953(9) 0.0761(8) 0.0270(6) 0.0361(6) 0.0040(6)
O3 0.0458(5) 0.0844(8) 0.0534(6) 0.0178(5) 0.0295(5) 0.0114(5)
O4 0.0475(6) 0.0842(8) 0.0561(6) 0.0260(5) 0.0235(5) 0.0125(5)
C1 0.0910(10) 0.0830(10) 0.0690(10) 0.0110(10) 0.0470(10) 0.0180(10)
C2 0.0500(10) 0.0490(10) 0.0450(10) 0.0140(10) 0.0200(10) -0.0030(10)
C3 0.0380(10) 0.0450(10) 0.0430(10) 0.0040(10) 0.0170(10) -0.0010(10)
C4 0.0420(10) 0.0570(10) 0.0540(10) 0.0100(10) 0.0200(10) -0.0010(10)
C5 0.0590(10) 0.108(2) 0.0550(10) 0.0320(10) 0.0120(10) 0.0080(10)
C6 0.0400(10) 0.0570(10) 0.0400(10) 0.0070(10) 0.0170(10) 0.0010(10)
C7 0.0380(10) 0.0480(10) 0.0430(10) 0.0040(10) 0.0190(10) -0.0030(10)
C8 0.0390(10) 0.0550(10) 0.0410(10) 0.0060(10) 0.0180(10) 0.0030(10)
C9 0.0380(10) 0.0500(10) 0.0440(10) 0.0020(10) 0.0210(10) -0.0020(10)
C10 0.0380(10) 0.0490(10) 0.0460(10) 0.0070(10) 0.0160(10) -0.0020(10)
C11 0.0510(10) 0.0570(10) 0.0420(10) 0.0120(10) 0.0210(10) 0.0060(10)
C12 0.0470(10) 0.0550(10) 0.0450(10) 0.0090(10) 0.0250(10) 0.0010(10)
C13 0.0620(10) 0.0710(10) 0.0540(10) 0.0070(10) 0.0350(10) 0.0070(10)

loop_
_atom_type_symbol
_atom_type_description
_atom_type_scat_dispersion_real
_atom_type_scat_dispersion_imag
_atom_type_scat_source
C C 0.0033 0.0016 'International Tables Vol C Tables 4.2.6.8 and 6.1.1.4'
H H 0.0000 0.0000 'International Tables Vol C Tables 4.2.6.8 and 6.1.1.4'
O O 0.0106 0.0060 'International Tables Vol C Tables 4.2.6.8 and 6.1.1.4'

loop_
_geom_angle_atom_site_label_1
_geom_angle_atom_site_label_2
_geom_angle_atom_site_label_3
_geom_angle
_geom_angle_publ_flag
C9 O3 C13 117.90(10) yes
O1 C2 C1 121.90(10) yes
O1 C2 C3 119.70(10) yes
C1 C2 C3 118.40(10) yes
C4 C3 C6 122.10(10) yes
C2 C3 C4 112.80(10) yes
C2 C3 C6 125.20(10) yes
O2 C4 C3 118.00(10) yes
O2 C4 C5 120.50(10) yes
C3 C4 C5 121.50(10) yes
C3 C6 C7 131.30(10) yes
C6 C7 C12 125.20(10) yes
C8 C7 C12 118.20(10) yes
C6 C7 C8 116.50(10) yes
C7 C8 C9 121.10(10) no
O3 C9 C8 126.00(10) yes
O3 C9 C10 114.10(10) yes
C8 C9 C10 119.90(10) no
O4 C10 C11 119.10(10) yes
O4 C10 C9 121.40(10) yes
C9 C10 C11 119.50(10) no
C10 C11 C12 120.60(10) no
C7 C12 C11 120.70(10) no
C10 O4 H4 109.5 ?
C2 C1 H1a 109.5 ?
C2 C1 H1b 109.5 ?
H1a C1 H1b 109.5 ?
C2 C1 H1c 109.5 ?
H1a C1 H1c 109.5 ?
H1b C1 H1c 109.5 ?
C4 C5 H5a 109.5 ?
C4 C5 H5b 109.5 ?
H5a C5 H5b 109.5 ?
C4 C5 H5c 109.5 ?
H5a C5 H5c 109.5 ?
H5b C5 H5c 109.5 ?
C3 C6 H6 114.3 ?
C7 C6 H6 114.3 ?
C9 C8 H8 119.4 ?
C7 C8 H8 119.4 ?
C12 C11 H11 119.7 ?
C10 C11 H11 119.7 ?
C11 C12 H12 119.6 ?
C7 C12 H12 119.7 ?
O3 C13 H13a 109.5 ?
O3 C13 H13b 109.5 ?
H13a C13 H13b 109.5 ?
O3 C13 H13c 109.5 ?
H13a C13 H13c 109.5 ?
H13b C13 H13c 109.5 ?

loop_
_geom_bond_atom_site_label_1
_geom_bond_atom_site_label_2
_geom_bond_distance
_geom_bond_publ_flag
O1 C2 1.206(2) yes
O2 C4 1.215(2) yes
O3 C9 1.366(2) yes
O3 C13 1.419(2) yes
O4 C10 1.354(2) yes
C1 C2 1.484(2) yes
C2 C3 1.503(2) yes
C3 C6 1.342(2) yes
C3 C4 1.477(2) yes
C4 C5 1.492(2) yes
C6 C7 1.458(2) yes
C7 C12 1.392(2) no
C7 C8 1.405(2) no
C8 C9 1.376(2) no
C9 C10 1.396(2) no
C10 C11 1.385(2) no
C11 C12 1.382(2) no
O4 H4 0.85 ?
C1 H1a 0.96 ?
C1 H1b 0.96 ?
C1 H1c 0.96 ?
C5 H5a 0.96 ?
C5 H5b 0.96 ?
C5 H5c 0.96 ?
C6 H6 0.93 ?
C8 H8 0.93 ?
C11 H11 0.93 ?
C12 H12 0.93 ?
C13 H13a 0.96 ?
C13 H13b 0.96 ?
C13 H13c 0.96 ?

loop_
_geom_hbond_atom_site_label_D
_geom_hbond_atom_site_label_H
_geom_hbond_atom_site_label_A
_geom_hbond_site_symmetry_A
_geom_hbond_distance_DH
_geom_hbond_distance_HA
_geom_hbond_distance_DA
_geom_hbond_angle_DHA
_geom_hbond_publ_flag
O4 H4 O2 3_545 0.85 1.98 2.746(2) 149 yes

loop_
_geom_torsion_atom_site_label_1
_geom_torsion_atom_site_label_2
_geom_torsion_atom_site_label_3
_geom_torsion_atom_site_label_4
_geom_torsion
_geom_torsion_publ_flag
O1 C2 C3 C6 71.9(2) yes
C1 C2 C3 C6 -109.3(2) ?
O1 C2 C3 C4 -106.5(2) ?
C1 C2 C3 C4 72.4(2) ?
O2 C4 C3 C6 178.3(2) yes
C2 C3 C4 O2 -3.3(2) ?
C6 C3 C4 C5 -2.8(2) ?
C2 C3 C4 C5 175.6(2) ?
C4 C3 C6 C7 -176.00(10) ?
C2 C3 C6 C7 5.8(3) ?
C3 C6 C7 C12 16.3(3) ?
C3 C6 C7 C8 -165.8(2) ?
C12 C7 C8 C9 -1.0(2) ?
C6 C7 C8 C9 -179.20(10) ?
C13 O3 C9 C8 4.7(2) ?
C13 O3 C9 C10 -176.40(10) ?
C7 C8 C9 O3 -179.60(10) ?
C7 C8 C9 C10 1.6(2) ?
O3 C9 C10 O4 -1.3(2) ?
C8 C9 C10 O4 177.60(10) ?
O3 C9 C10 C11 179.80(10) ?
C8 C9 C10 C11 -1.3(2) ?
O4 C10 C11 C12 -178.50(10) ?
C9 C10 C11 C12 0.4(2) ?
C10 C11 C12 C7 0.1(2) ?
C8 C7 C12 C11 0.2(2) ?
C6 C7 C12 C11 178.10(10) ?

loop_
_cod_related_entry_id
_cod_related_entry_database
_cod_related_entry_code
1 ChemSpider 260055
